data_2203382
loop_
_publ_author_name
'K. Ravikumar'
'G. Y. S. K. Swamy'
'Harihara Krishnan'

_publ_section_title
;\a-{3-[2-(Dimethylammonio)ethyl]-1<i>H</i>-indol-5-yl}-<i>N</i>-methylmethanesulfonamide
 succinate (sumatriptan succinate)
;
_journal_issue 4
_journal_name_full 'Acta Crystallographica Section E'
_journal_page_first o618
_journal_page_last o620
_journal_paper_doi 10.1107/S1600536804005896
_journal_volume 60
_journal_year 2004
_chemical_formula_iupac 'C14 H22 N3 O2 S 1+, C4 H5 O4 1-'
_chemical_formula_moiety 'C14 H22 N3 O2 S 1+, C4 H5 O4 1-'
_chemical_formula_sum 'C18 H27 N3 O6 S'
_chemical_formula_weight 413.49
_chemical_name_systematic
;
\a-{3-[2-(Dimethylammonio)ethyl]-1H-indol-5-yl}-N-methylmethanesulfonamide
(sumatriptan) succinate
;
_space_group_IT_number 14
_symmetry_cell_setting monoclinic
_symmetry_space_group_name_Hall '-P 2ybc'
_symmetry_space_group_name_H-M 'P 1 21/c 1'
_atom_sites_solution_hydrogens geom
_atom_sites_solution_primary direct
_atom_sites_solution_secondary difmap
_audit_creation_method SHELXL-97
_cell_angle_alpha 90.00
_cell_angle_beta 92.602(2)
_cell_angle_gamma 90.00
_cell_formula_units_Z 4
_cell_length_a 9.9076(9)
_cell_length_b 11.2342(10)
_cell_length_c 18.7010(16)
_cell_measurement_reflns_used 2738
_cell_measurement_temperature 293(2)
_cell_measurement_theta_max 23.83
_cell_measurement_theta_min 2.84
_cell_volume 2079.3(3)
_computing_cell_refinement 'SAINT (Bruker, 2001)'
_computing_data_collection 'SMART (Bruker, 2001)'
_computing_data_reduction SAINT
_computing_molecular_graphics
;
'ORTEP3 (Farrugia, 1997) and PLATON (Spek, 2003)'
;
_computing_publication_material 'SHELXL97 and PARST (Nardelli, 1995)'
_computing_structure_refinement 'SHELXL97 (Sheldrick, 1997)'
_computing_structure_solution 'SHELXS97 (Sheldrick, 1997)'
_diffrn_ambient_temperature 293(2)
_diffrn_measured_fraction_theta_full 0.855
_diffrn_measured_fraction_theta_max 0.855
_diffrn_measurement_device 'Bruker Smart APEX'
_diffrn_measurement_device_type 'Bruker Smart APEX CCD area-detector'
_diffrn_measurement_method '\w scans'
_diffrn_radiation_monochromator graphite
_diffrn_radiation_source 'fine-focus sealed tube'
_diffrn_radiation_type MoK\a
_diffrn_radiation_wavelength 0.71073
_diffrn_reflns_av_R_equivalents 0.0334
_diffrn_reflns_av_sigmaI/netI 0.0432
_diffrn_reflns_limit_h_max 11
_diffrn_reflns_limit_h_min -13
_diffrn_reflns_limit_k_max 14
_diffrn_reflns_limit_k_min -14
_diffrn_reflns_limit_l_max 21
_diffrn_reflns_limit_l_min -21
_diffrn_reflns_number 12456
_diffrn_reflns_theta_full 28.05
_diffrn_reflns_theta_max 28.05
_diffrn_reflns_theta_min 2.06
_diffrn_standards_number 0
_exptl_absorpt_coefficient_mu 0.194
_exptl_absorpt_correction_type none
_exptl_crystal_colour Colourless
_exptl_crystal_density_diffrn 1.321
_exptl_crystal_density_method 'not measured'
_exptl_crystal_description Cubes
_exptl_crystal_F_000 880
_exptl_crystal_size_max 0.21
_exptl_crystal_size_mid 0.20
_exptl_crystal_size_min 0.18
_refine_diff_density_max 0.350
_refine_diff_density_min -0.293
_refine_ls_extinction_method none
_refine_ls_goodness_of_fit_ref 1.101
_refine_ls_hydrogen_treatment mixed
_refine_ls_matrix_type full
_refine_ls_number_parameters 272
_refine_ls_number_reflns 4525
_refine_ls_number_restraints 0
_refine_ls_restrained_S_all 1.101
_refine_ls_R_factor_all 0.0857
_refine_ls_R_factor_gt 0.0639
_refine_ls_shift/su_max <0.001
_refine_ls_shift/su_mean <0.001
_refine_ls_structure_factor_coef Fsqd
_refine_ls_weighting_details 'calc w=1/[\s^2^(Fo^2^)+(0.072P)^2^+0.603P] where P=(Fo^2^+2Fc^2^)/3'
_refine_ls_weighting_scheme calc
_refine_ls_wR_factor_gt 0.1461
_refine_ls_wR_factor_ref 0.1576
_reflns_number_gt 3431
_reflns_number_total 4525
_reflns_threshold_expression I>2\s(I)
_cod_data_source_file bt6424.cif
_cod_data_source_block I
_cod_depositor_comments
;
The following automatic conversions were performed:
'_symmetry_cell_setting' value 'Monoclinic' changed to 'monoclinic'
according to '/home/saulius/struct/CIF-dictionaries/cif_core.dic'
dictionary named 'cif_core.dic' version 2.4.1 from 2010-06-29.

Automatic conversion script
Id: cif_fix_enum 1527 2010-12-29 10:47:43Z saulius 

The following automatic conversions were performed:

'_symmetry_cell_setting' value 'Monoclinic' changed to 'monoclinic'
according to /home/saulius/struct/CIF-dictionaries/cif_core.dic
dictionary named 'cif_core.dic' version 2.4.1 from 2010-06-29.

Automatic conversion script
Id: cif_fix_values 1715 2011-07-08 13:25:40Z adriana 
;
_cod_original_sg_symbol_H-M 'P 21/c'
_cod_database_code 2203382
_cod_database_fobs_code 2203382

loop_
_symmetry_equiv_pos_as_xyz
'x, y, z'
'-x, y+1/2, -z+1/2'
'-x, -y, -z'
'x, -y-1/2, z-1/2'

loop_
_atom_site_label
_atom_site_fract_x
_atom_site_fract_y
_atom_site_fract_z
_atom_site_U_iso_or_equiv
_atom_site_adp_type
_atom_site_calc_flag
_atom_site_refinement_flags
_atom_site_occupancy
_atom_site_type_symbol
S1 0.07257(6) 0.83322(5) 0.17545(4) 0.03659(19) Uani d . 1 S
O1 -0.01500(19) 0.73739(18) 0.15476(11) 0.0534(5) Uani d . 1 O
O2 0.0708(2) 0.93553(18) 0.13051(12) 0.0619(6) Uani d . 1 O
O3 0.4193(3) 0.5607(2) 0.32896(14) 0.0750(8) Uani d . 1 O
O4 0.5084(2) 0.44690(18) 0.24719(11) 0.0560(5) Uani d . 1 O
O5 0.19980(19) 0.3020(2) 0.18001(10) 0.0566(6) Uani d . 1 O
O6 0.3803(2) 0.19826(17) 0.15821(11) 0.0576(6) Uani d . 1 O
N1 0.1160(2) 0.2409(2) 0.04499(13) 0.0420(5) Uani d . 1 N
N2 0.3995(2) 0.6487(2) -0.09081(14) 0.0508(6) Uani d . 1 N
N3 0.0403(3) 0.8678(2) 0.25592(13) 0.0477(6) Uani d . 1 N
C1 0.3188(2) 0.6058(2) 0.01593(14) 0.0375(6) Uani d . 1 C
C2 0.2799(2) 0.6322(2) 0.08447(14) 0.0395(6) Uani d . 1 C
H2 0.2463 0.5725 0.1132 0.047 Uiso calc R 1 H
C3 0.2910(2) 0.7475(2) 0.11008(15) 0.0415(6) Uani d . 1 C
C4 0.3435(3) 0.8372(2) 0.06647(16) 0.0465(7) Uani d . 1 C
H4 0.3516 0.9143 0.0843 0.056 Uiso calc R 1 H
C5 0.3828(3) 0.8141(2) -0.00145(16) 0.0467(7) Uani d . 1 C
H5 0.4179 0.8739 -0.0296 0.056 Uiso calc R 1 H
C6 0.3686(2) 0.6983(2) -0.02692(15) 0.0419(6) Uani d . 1 C
C7 0.3748(3) 0.5298(3) -0.08910(16) 0.0490(7) Uani d . 1 C
H7 0.3907 0.4773 -0.1262 0.059 Uiso calc R 1 H
C8 0.3238(2) 0.4983(2) -0.02565(15) 0.0425(6) Uani d . 1 C
C9 0.2917(3) 0.3755(2) -0.00128(16) 0.0472(7) Uani d . 1 C
H9A 0.3374 0.3618 0.0450 0.057 Uiso calc R 1 H
H9B 0.3270 0.3188 -0.0348 0.057 Uiso calc R 1 H
C10 0.1421(3) 0.3530(2) 0.00500(15) 0.0420(6) Uani d . 1 C
H10A 0.1022 0.4195 0.0295 0.050 Uiso calc R 1 H
H10B 0.0991 0.3478 -0.0425 0.050 Uiso calc R 1 H
C11 -0.0308(3) 0.2233(3) 0.05453(19) 0.0619(9) Uani d . 1 C
H11A -0.0765 0.2127 0.0086 0.093 Uiso calc R 1 H
H11B -0.0668 0.2918 0.0777 0.093 Uiso calc R 1 H
H11C -0.0439 0.1540 0.0835 0.093 Uiso calc R 1 H
C12 0.1755(3) 0.1337(2) 0.01224(17) 0.0550(8) Uani d . 1 C
H12A 0.1523 0.0644 0.0391 0.083 Uiso calc R 1 H
H12B 0.2720 0.1418 0.0127 0.083 Uiso calc R 1 H
H12C 0.1405 0.1257 -0.0363 0.083 Uiso calc R 1 H
C13 0.2413(2) 0.7789(3) 0.18262(15) 0.0449(6) Uani d . 1 C
H13A 0.2997 0.8391 0.2047 0.054 Uiso calc R 1 H
H13B 0.2451 0.7089 0.2130 0.054 Uiso calc R 1 H
C14 0.0730(4) 0.9859(3) 0.2831(2) 0.0902(13) Uani d . 1 C
H14A 0.1627 1.0070 0.2704 0.135 Uiso calc R 1 H
H14B 0.0683 0.9863 0.3343 0.135 Uiso calc R 1 H
H14C 0.0098 1.0425 0.2627 0.135 Uiso calc R 1 H
C15 0.4280(3) 0.4625(2) 0.29223(15) 0.0425(6) Uani d . 1 C
C16 0.3292(3) 0.3707(3) 0.31501(16) 0.0511(7) Uani d . 1 C
H16A 0.2384 0.4000 0.3045 0.061 Uiso calc R 1 H
H16B 0.3401 0.3602 0.3664 0.061 Uiso calc R 1 H
C17 0.3443(3) 0.2517(2) 0.27948(15) 0.0469(7) Uani d . 1 C
H17A 0.2885 0.1943 0.3032 0.056 Uiso calc R 1 H
H17B 0.4375 0.2261 0.2862 0.056 Uiso calc R 1 H
C18 0.3062(3) 0.2509(2) 0.20069(14) 0.0398(6) Uani d . 1 C
H1 0.435(3) 0.681(3) -0.1240(18) 0.054(9) Uiso d . 1 H
H2A 0.153(3) 0.254(2) 0.0882(17) 0.050(8) Uiso d . 1 H
H3 -0.031(4) 0.841(3) 0.267(2) 0.074(11) Uiso d . 1 H
H3A 0.491(4) 0.608(3) 0.322(2) 0.087(12) Uiso d . 1 H

loop_
_atom_site_aniso_label
_atom_site_aniso_U_11
_atom_site_aniso_U_22
_atom_site_aniso_U_33
_atom_site_aniso_U_12
_atom_site_aniso_U_13
_atom_site_aniso_U_23
S1 0.0356(3) 0.0415(3) 0.0329(4) -0.0018(2) 0.0040(2) 0.0000(3)
O1 0.0491(11) 0.0636(12) 0.0473(13) -0.0125(9) 0.0014(9) -0.0153(10)
O2 0.0648(13) 0.0614(12) 0.0607(14) 0.0118(10) 0.0169(11) 0.0223(11)
O3 0.0746(16) 0.0699(15) 0.0830(18) -0.0204(12) 0.0322(14) -0.0317(13)
O4 0.0598(12) 0.0602(12) 0.0496(13) -0.0076(9) 0.0213(10) -0.0013(10)
O5 0.0406(10) 0.0946(16) 0.0345(12) 0.0141(10) 0.0013(8) 0.0026(10)
O6 0.0696(14) 0.0568(12) 0.0467(13) 0.0193(10) 0.0071(10) 0.0002(10)
N1 0.0429(13) 0.0531(13) 0.0297(14) -0.0018(10) -0.0030(10) 0.0033(10)
N2 0.0479(14) 0.0693(16) 0.0364(15) -0.0086(11) 0.0142(11) 0.0044(12)
N3 0.0466(14) 0.0567(14) 0.0407(15) -0.0116(11) 0.0106(11) -0.0122(11)
C1 0.0270(12) 0.0489(14) 0.0368(16) 0.0036(10) 0.0028(10) 0.0047(11)
C2 0.0337(13) 0.0490(14) 0.0360(16) 0.0043(10) 0.0048(11) 0.0063(11)
C3 0.0284(12) 0.0568(15) 0.0392(16) 0.0039(11) 0.0016(11) 0.0015(12)
C4 0.0369(14) 0.0477(14) 0.0549(19) -0.0032(11) 0.0033(12) -0.0020(13)
C5 0.0378(14) 0.0530(16) 0.0500(19) -0.0061(11) 0.0092(12) 0.0081(13)
C6 0.0300(12) 0.0558(15) 0.0405(17) -0.0015(11) 0.0068(11) 0.0067(12)
C7 0.0463(15) 0.0609(17) 0.0405(17) -0.0029(13) 0.0083(12) -0.0059(13)
C8 0.0360(13) 0.0506(14) 0.0414(17) 0.0003(11) 0.0064(11) 0.0003(12)
C9 0.0432(15) 0.0522(15) 0.0465(18) 0.0068(11) 0.0068(13) -0.0005(13)
C10 0.0449(14) 0.0446(14) 0.0360(16) 0.0013(11) -0.0029(11) 0.0016(11)
C11 0.0439(16) 0.080(2) 0.062(2) -0.0086(14) 0.0036(15) 0.0053(17)
C12 0.069(2) 0.0468(15) 0.049(2) 0.0042(13) 0.0012(15) 0.0066(13)
C13 0.0371(14) 0.0606(16) 0.0369(17) 0.0036(11) 0.0001(11) -0.0016(13)
C14 0.115(3) 0.074(2) 0.082(3) -0.024(2) 0.014(2) -0.043(2)
C15 0.0399(14) 0.0535(15) 0.0339(16) -0.0001(11) -0.0002(12) -0.0034(12)
C16 0.0466(16) 0.0756(19) 0.0316(16) -0.0163(13) 0.0055(12) -0.0060(14)
C17 0.0504(16) 0.0551(15) 0.0347(17) -0.0129(12) -0.0053(12) 0.0087(12)
C18 0.0392(14) 0.0434(13) 0.0370(17) -0.0051(11) 0.0042(11) 0.0047(11)

loop_
_atom_type_symbol
_atom_type_description
_atom_type_scat_dispersion_real
_atom_type_scat_dispersion_imag
_atom_type_scat_source
C C 0.0033 0.0016 'International Tables Vol C Tables 4.2.6.8 and 6.1.1.4'
H H 0.0000 0.0000 'International Tables Vol C Tables 4.2.6.8 and 6.1.1.4'
N N 0.0061 0.0033 'International Tables Vol C Tables 4.2.6.8 and 6.1.1.4'
O O 0.0106 0.0060 'International Tables Vol C Tables 4.2.6.8 and 6.1.1.4'
S S 0.1246 0.1234 'International Tables Vol C Tables 4.2.6.8 and 6.1.1.4'

loop_
_geom_angle_atom_site_label_1
_geom_angle_atom_site_label_2
_geom_angle_atom_site_label_3
_geom_angle
_geom_angle_publ_flag
O2 S1 O1 117.30(10) y
O2 S1 N3 111.20(10) y
O1 S1 N3 107.10(10) y
O2 S1 C13 108.00(10) y
O1 S1 C13 108.70(10) y
N3 S1 C13 103.90(10) y
C15 O3 H3A 111(2) ?
C12 N1 C11 110.5(2) y
C12 N1 C10 113.4(2) y
C11 N1 C10 111.4(2) y
C12 N1 H2A 111.1(19) ?
C11 N1 H2A 106.1(19) ?
C10 N1 H2A 103.9(19) ?
C7 N2 C6 109.4(2) y
C7 N2 H1 123(2) ?
C6 N2 H1 127(2) ?
C14 N3 S1 120.0(2) ?
C14 N3 H3 116(3) ?
S1 N3 H3 112(3) ?
C2 C1 C6 119.0(2) ?
C2 C1 C8 134.2(2) ?
C6 C1 C8 106.8(2) ?
C3 C2 C1 119.9(2) ?
C3 C2 H2 120.0 ?
C1 C2 H2 120.0 ?
C2 C3 C4 119.6(2) ?
C2 C3 C13 120.4(2) ?
C4 C3 C13 119.9(2) ?
C5 C4 C3 121.9(3) ?
C5 C4 H4 119.0 ?
C3 C4 H4 119.0 ?
C4 C5 C6 117.8(2) ?
C4 C5 H5 121.1 ?
C6 C5 H5 121.1 ?
N2 C6 C5 131.2(2) ?
N2 C6 C1 107.1(2) ?
C5 C6 C1 121.7(3) ?
C8 C7 N2 110.6(3) ?
C8 C7 H7 124.7 ?
N2 C7 H7 124.7 ?
C7 C8 C1 106.1(2) ?
C7 C8 C9 126.9(3) ?
C1 C8 C9 126.7(2) ?
C8 C9 C10 113.6(2) ?
C8 C9 H9A 108.8 ?
C10 C9 H9A 108.8 ?
C8 C9 H9B 108.8 ?
C10 C9 H9B 108.8 ?
H9A C9 H9B 107.7 ?
N1 C10 C9 111.8(2) ?
N1 C10 H10A 109.3 ?
C9 C10 H10A 109.3 ?
N1 C10 H10B 109.3 ?
C9 C10 H10B 109.3 ?
H10A C10 H10B 107.9 ?
N1 C11 H11A 109.5 ?
N1 C11 H11B 109.5 ?
H11A C11 H11B 109.5 ?
N1 C11 H11C 109.5 ?
H11A C11 H11C 109.5 ?
H11B C11 H11C 109.5 ?
N1 C12 H12A 109.5 ?
N1 C12 H12B 109.5 ?
H12A C12 H12B 109.5 ?
N1 C12 H12C 109.5 ?
H12A C12 H12C 109.5 ?
H12B C12 H12C 109.5 ?
C3 C13 S1 110.90(18) ?
C3 C13 H13A 109.5 ?
S1 C13 H13A 109.5 ?
C3 C13 H13B 109.5 ?
S1 C13 H13B 109.5 ?
H13A C13 H13B 108.0 ?
N3 C14 H14A 109.5 ?
N3 C14 H14B 109.5 ?
H14A C14 H14B 109.5 ?
N3 C14 H14C 109.5 ?
H14A C14 H14C 109.5 ?
H14B C14 H14C 109.5 ?
O4 C15 O3 123.8(3) ?
O4 C15 C16 124.3(3) ?
O3 C15 C16 111.9(2) ?
C15 C16 C17 114.0(2) ?
C15 C16 H16A 108.7 ?
C17 C16 H16A 108.7 ?
C15 C16 H16B 108.7 ?
C17 C16 H16B 108.7 ?
H16A C16 H16B 107.6 ?
C16 C17 C18 114.4(2) ?
C16 C17 H17A 108.7 ?
C18 C17 H17A 108.7 ?
C16 C17 H17B 108.7 ?
C18 C17 H17B 108.7 ?
H17A C17 H17B 107.6 ?
O5 C18 O6 122.1(3) ?
O5 C18 C17 118.2(2) ?
O6 C18 C17 119.7(2) ?

loop_
_geom_bond_atom_site_label_1
_geom_bond_atom_site_label_2
_geom_bond_distance
_geom_bond_publ_flag
S1 O2 1.423(2) y
S1 O1 1.425(2) y
S1 N3 1.601(2) y
S1 C13 1.779(3) y
O3 C15 1.304(3) y
O3 H3A 0.90(4) ?
O4 C15 1.199(3) y
O5 C18 1.246(3) y
O6 C18 1.254(3) y
N1 C12 1.484(4) y
N1 C11 1.487(4) y
N1 C10 1.493(3) y
N1 H2A 0.89(3) ?
N2 C7 1.358(4) y
N2 C6 1.366(4) y
N2 H1 0.82(3) ?
N3 C14 1.452(4) y
N3 H3 0.80(4) ?
C1 C2 1.387(4) ?
C1 C6 1.415(3) ?
C1 C8 1.438(4) ?
C2 C3 1.384(4) ?
C2 H2 0.9300 ?
C3 C4 1.410(4) ?
C3 C13 1.506(4) ?
C4 C5 1.370(4) ?
C4 H4 0.9300 ?
C5 C6 1.391(4) ?
C5 H5 0.9300 ?
C7 C8 1.358(4) ?
C7 H7 0.9300 ?
C8 C9 1.491(4) ?
C9 C10 1.514(4) ?
C9 H9A 0.9700 ?
C9 H9B 0.9700 ?
C10 H10A 0.9700 ?
C10 H10B 0.9700 ?
C11 H11A 0.9600 ?
C11 H11B 0.9600 ?
C11 H11C 0.9600 ?
C12 H12A 0.9600 ?
C12 H12B 0.9600 ?
C12 H12C 0.9600 ?
C13 H13A 0.9700 ?
C13 H13B 0.9700 ?
C14 H14A 0.9600 ?
C14 H14B 0.9600 ?
C14 H14C 0.9600 ?
C15 C16 1.497(4) ?
C16 C17 1.503(4) ?
C16 H16A 0.9700 ?
C16 H16B 0.9700 ?
C17 C18 1.504(4) ?
C17 H17A 0.9700 ?
C17 H17B 0.9700 ?

loop_
_geom_hbond_atom_site_label_D
_geom_hbond_atom_site_label_H
_geom_hbond_atom_site_label_A
_geom_hbond_site_symmetry_A
_geom_hbond_distance_DH
_geom_hbond_distance_HA
_geom_hbond_distance_DA
_geom_hbond_angle_DHA
N1 H2A O5 . 0.88(3) 1.84(3) 2.710(3) 168(3)
N2 H1 O6 3_665 0.81(3) 2.39(3) 3.091(3) 145(3)
O3 H3A O6 2_655 0.90(4) 1.66(4) 2.519(3) 159(4)
N3 H3 O5 2_555 0.80(4) 2.03(4) 2.811(3) 164(4)
C10 H10B O1 3_565 0.97 2.42 3.347(3) 160
C12 H12A O2 1_545 0.96 2.41 3.337(4) 163
C13 H13A O4 2_655 0.97 2.39 3.337(4) 164

loop_
_geom_torsion_atom_site_label_1
_geom_torsion_atom_site_label_2
_geom_torsion_atom_site_label_3
_geom_torsion_atom_site_label_4
_geom_torsion
O2 S1 N3 C14 -27.7(3)
O1 S1 N3 C14 -157.0(3)
C13 S1 N3 C14 88.1(3)
C6 C1 C2 C3 -0.4(4)
C8 C1 C2 C3 178.2(3)
C1 C2 C3 C4 -0.8(4)
C1 C2 C3 C13 176.3(2)
C2 C3 C4 C5 0.7(4)
C13 C3 C4 C5 -176.3(2)
C3 C4 C5 C6 0.5(4)
C7 N2 C6 C5 176.3(3)
C7 N2 C6 C1 -1.6(3)
C4 C5 C6 N2 -179.3(3)
C4 C5 C6 C1 -1.7(4)
C2 C1 C6 N2 179.8(2)
C8 C1 C6 N2 0.9(3)
C2 C1 C6 C5 1.6(4)
C8 C1 C6 C5 -177.3(2)
C6 N2 C7 C8 1.8(3)
N2 C7 C8 C1 -1.2(3)
N2 C7 C8 C9 -175.9(3)
C2 C1 C8 C7 -178.5(3)
C6 C1 C8 C7 0.2(3)
C2 C1 C8 C9 -3.8(5)
C6 C1 C8 C9 174.9(2)
C7 C8 C9 C10 -112.1(3)
C1 C8 C9 C10 74.2(4)
C12 N1 C10 C9 -58.0(3)
C11 N1 C10 C9 176.7(2)
C8 C9 C10 N1 -166.9(2)
C2 C3 C13 S1 -93.9(3)
C4 C3 C13 S1 83.1(3)
O2 S1 C13 C3 -59.0(2)
O1 S1 C13 C3 69.1(2)
N3 S1 C13 C3 -177.14(19)
O4 C15 C16 C17 3.6(4)
O3 C15 C16 C17 -174.2(3)
C15 C16 C17 C18 -68.5(3)
C16 C17 C18 O5 -45.0(3)
C16 C17 C18 O6 135.8(3)

loop_
_cod_related_entry_id
_cod_related_entry_database
_cod_related_entry_code
1 ChemSpider 53920
